data_4344721
loop_
_publ_author_name
'Lin, Hua'
'Chen, Hong'
'Lin, Zi-Xiong'
'Zhao, Hua-Jun'
'Liu, Peng-Fei'
'Yu, Ju-Song'
'Chen, Ling'

_publ_section_title
;
 (Cs6Cl)6Cs3[Ga53Se96]: A Unique Long Period-Stacking Structure of Layers
 Made from Ga2Se6 Dimers via Cis or Trans Intralayer Linking.
;
_journal_issue 3
_journal_name_full 'Inorganic chemistry'
_journal_page_first 1014
_journal_page_last 1016
_journal_paper_doi 10.1021/acs.inorgchem.5b02846
_journal_volume 55
_journal_year 2016
_chemical_formula_moiety 'Cl6 Cs39 Ga53 Se96'
_chemical_formula_sum 'Cl6 Cs39 Ga53 Se96'
_chemical_formula_weight 16671.51
_chemical_name_systematic
; 
 ? 
;
_space_group_IT_number 166
_symmetry_cell_setting trigonal
_symmetry_space_group_name_Hall '-R 3 2"'
_symmetry_space_group_name_H-M 'R -3 m :H'
_atom_sites_solution_primary direct
_atom_sites_solution_secondary difmap
_audit_creation_method SHELXL-97
_cell_angle_alpha 90.00
_cell_angle_beta 90.00
_cell_angle_gamma 120.00
_cell_formula_units_Z 1
_cell_length_a 11.9900(5)
_cell_length_b 11.9900(5)
_cell_length_c 50.012(4)
_cell_measurement_reflns_used 4994
_cell_measurement_temperature 293(2)
_cell_measurement_theta_max 27.5204
_cell_measurement_theta_min 2.0031
_cell_volume 6226.5(6)
_computing_cell_refinement 'CrystalClear (Rigaku Inc., 2007)'
_computing_data_collection 'CrystalClear (Rigaku Inc., 2007)'
_computing_data_reduction 'CrystalClear (Rigaku Inc., 2007)'
_computing_molecular_graphics 'Bruker SHELXTL'
_computing_publication_material 'Bruker SHELXTL'
_computing_structure_refinement 'SHELXL-97 (Sheldrick, 1997)'
_computing_structure_solution 'SHELXS-97 (Sheldrick, 1990)'
_diffrn_ambient_temperature 293(2)
_diffrn_detector_area_resol_mean 28.5714
_diffrn_measured_fraction_theta_full 0.993
_diffrn_measured_fraction_theta_max 0.993
_diffrn_measurement_device_type Saturn70
_diffrn_measurement_method CCD_Profile_fitting
_diffrn_radiation_monochromator graphite
_diffrn_radiation_source 'fine-focus sealed tube'
_diffrn_radiation_type MoK\a
_diffrn_radiation_wavelength 0.71073
_diffrn_reflns_av_R_equivalents 0.1047
_diffrn_reflns_av_sigmaI/netI 0.0575
_diffrn_reflns_limit_h_max 15
_diffrn_reflns_limit_h_min -15
_diffrn_reflns_limit_k_max 15
_diffrn_reflns_limit_k_min -15
_diffrn_reflns_limit_l_max 64
_diffrn_reflns_limit_l_min -64
_diffrn_reflns_number 16272
_diffrn_reflns_theta_full 27.50
_diffrn_reflns_theta_max 27.50
_diffrn_reflns_theta_min 2.83
_exptl_absorpt_coefficient_mu 25.354
_exptl_absorpt_correction_T_max 1.0000
_exptl_absorpt_correction_T_min 0.4257
_exptl_absorpt_correction_type multi-scan
_exptl_crystal_colour Yellow
_exptl_crystal_density_diffrn 4.446
_exptl_crystal_density_method 'not measured'
_exptl_crystal_description Plate
_exptl_crystal_F_000 7154
_exptl_crystal_size_max 0.1300
_exptl_crystal_size_mid 0.1200
_exptl_crystal_size_min 0.0900
_refine_diff_density_max 1.851
_refine_diff_density_min -1.826
_refine_diff_density_rms 0.335
_refine_ls_extinction_method none
_refine_ls_goodness_of_fit_ref 1.057
_refine_ls_matrix_type full
_refine_ls_number_parameters 68
_refine_ls_number_reflns 1815
_refine_ls_number_restraints 0
_refine_ls_restrained_S_all 1.057
_refine_ls_R_factor_all 0.0504
_refine_ls_R_factor_gt 0.0412
_refine_ls_shift/su_max 0.000
_refine_ls_shift/su_mean 0.000
_refine_ls_structure_factor_coef Fsqd
_refine_ls_weighting_details 'calc w=1/[\s^2^(Fo^2^)+(0.0437P)^2^+0.0000P] where P=(Fo^2^+2Fc^2^)/3'
_refine_ls_weighting_scheme calc
_refine_ls_wR_factor_gt 0.0924
_refine_ls_wR_factor_ref 0.0964
_reflns_number_gt 1428
_reflns_number_total 1815
_reflns_threshold_expression >2sigma(I)
_cod_data_source_file ic5b02846_si_001.cif
_cod_data_source_block (Cs6Cl)6Cs3[Ga53Se96]
_cod_depositor_comments
;
The following automatic conversions were performed:

'_exptl_absorpt_correction_type' value 'Multi-scan' changed to
'multi-scan' according to
/usr/data/users/saulius/crontab/automatic-downloads/current/ACS/lib/dictionaries/cif_core.dic
dictionary named 'cif_core.dic' version 2.4.2 from 2011-04-26.

Automatic conversion script
Id: cif_fix_values 4268 2015-11-12 08:31:59Z antanas 
;
_cod_original_sg_symbol_H-M R-3m
_cod_database_code 4344721

loop_
_symmetry_equiv_pos_as_xyz
'x, y, z'
'-y, x-y, z'
'-x+y, -x, z'
'y, x, -z'
'x-y, -y, -z'
'-x, -x+y, -z'
'x+2/3, y+1/3, z+1/3'
'-y+2/3, x-y+1/3, z+1/3'
'-x+y+2/3, -x+1/3, z+1/3'
'y+2/3, x+1/3, -z+1/3'
'x-y+2/3, -y+1/3, -z+1/3'
'-x+2/3, -x+y+1/3, -z+1/3'
'x+1/3, y+2/3, z+2/3'
'-y+1/3, x-y+2/3, z+2/3'
'-x+y+1/3, -x+2/3, z+2/3'
'y+1/3, x+2/3, -z+2/3'
'x-y+1/3, -y+2/3, -z+2/3'
'-x+1/3, -x+y+2/3, -z+2/3'
'-x, -y, -z'
'y, -x+y, -z'
'x-y, x, -z'
'-y, -x, z'
'-x+y, y, z'
'x, x-y, z'
'-x+2/3, -y+1/3, -z+1/3'
'y+2/3, -x+y+1/3, -z+1/3'
'x-y+2/3, x+1/3, -z+1/3'
'-y+2/3, -x+1/3, z+1/3'
'-x+y+2/3, y+1/3, z+1/3'
'x+2/3, x-y+1/3, z+1/3'
'-x+1/3, -y+2/3, -z+2/3'
'y+1/3, -x+y+2/3, -z+2/3'
'x-y+1/3, x+2/3, -z+2/3'
'-y+1/3, -x+2/3, z+2/3'
'-x+y+1/3, y+2/3, z+2/3'
'x+1/3, x-y+2/3, z+2/3'

loop_
_atom_site_label
_atom_site_type_symbol
_atom_site_fract_x
_atom_site_fract_y
_atom_site_fract_z
_atom_site_U_iso_or_equiv
_atom_site_adp_type
_atom_site_occupancy
_atom_site_symmetry_multiplicity
_atom_site_calc_flag
_atom_site_refinement_flags
Cs1 Cs 0.39827(7) 0.19914(3) 0.060568(14) 0.0315(2) Uani 1 2 d S
Cs2 Cs 0.53412(4) 0.46588(4) 0.140744(14) 0.0363(2) Uani 1 2 d S
Cs3 Cs 0.0000 0.0000 0.0000 0.0716(7) Uani 1 12 d S
Ga1 Ga 0.10230(5) 0.20460(9) 0.11466(2) 0.0174(3) Uani 1 2 d S
Ga2 Ga 0.22272(5) 0.44544(10) 0.08066(2) 0.0197(3) Uani 1 2 d S
Ga3 Ga 0.44127(5) 0.55873(5) 0.01700(2) 0.0198(3) Uani 0.94 2 d SP
Se1 Se 0.44632(4) 0.55368(4) 0.065547(19) 0.0174(2) Uani 1 2 d S
Se2 Se 0.11376(4) 0.22752(9) 0.066212(19) 0.0191(2) Uani 1 2 d S
Se3 Se 0.22417(9) 0.11209(5) 0.13218(2) 0.0216(2) Uani 1 2 d S
Se4 Se 0.6667 0.3333 0.00140(3) 0.0195(4) Uani 1 6 d S
Se5 Se 0.65634(8) 0.65634(8) 0.0000 0.0232(3) Uani 1 2 d S
Se6 Se 0.21578(4) 0.43157(9) 0.12790(2) 0.0200(2) Uani 1 2 d S
Cl1 Cl 0.6667 0.3333 0.10045(9) 0.0289(10) Uani 1 6 d S

loop_
_atom_site_aniso_label
_atom_site_aniso_U_11
_atom_site_aniso_U_22
_atom_site_aniso_U_33
_atom_site_aniso_U_23
_atom_site_aniso_U_13
_atom_site_aniso_U_12
Cs1 0.0297(4) 0.0339(3) 0.0294(4) -0.00174(14) -0.0035(3) 0.0148(2)
Cs2 0.0453(4) 0.0453(4) 0.0261(4) -0.00233(15) 0.00233(15) 0.0284(4)
Cs3 0.0821(12) 0.0821(12) 0.0507(16) 0.000 0.000 0.0410(6)
Ga1 0.0203(4) 0.0180(5) 0.0132(6) -0.0001(4) 0.0000(2) 0.0090(3)
Ga2 0.0247(4) 0.0184(6) 0.0141(6) 0.0011(4) 0.0006(2) 0.0092(3)
Ga3 0.0213(5) 0.0213(5) 0.0160(6) -0.0021(2) 0.0021(2) 0.0102(5)
Se1 0.0185(4) 0.0185(4) 0.0134(5) -0.00058(18) 0.00058(18) 0.0079(4)
Se2 0.0246(4) 0.0195(5) 0.0116(5) -0.0018(4) -0.00092(18) 0.0097(2)
Se3 0.0241(5) 0.0210(4) 0.0209(6) -0.00282(19) -0.0056(4) 0.0120(3)
Se4 0.0211(5) 0.0211(5) 0.0162(9) 0.000 0.000 0.0106(3)
Se5 0.0232(4) 0.0232(4) 0.0206(6) -0.0017(2) 0.0017(2) 0.0098(4)
Se6 0.0268(4) 0.0186(5) 0.0119(5) -0.0008(4) -0.00041(18) 0.0093(2)
Cl1 0.0307(15) 0.0307(15) 0.025(3) 0.000 0.000 0.0154(7)

loop_
_atom_type_symbol
_atom_type_description
_atom_type_scat_dispersion_real
_atom_type_scat_dispersion_imag
_atom_type_scat_source
Cl Cl 0.1484 0.1585 'International Tables Vol C Tables 4.2.6.8 and 6.1.1.4'
Cs Cs -0.3680 2.1192 'International Tables Vol C Tables 4.2.6.8 and 6.1.1.4'
Ga Ga 0.2307 1.6083 'International Tables Vol C Tables 4.2.6.8 and 6.1.1.4'
Se Se -0.0929 2.2259 'International Tables Vol C Tables 4.2.6.8 and 6.1.1.4'

loop_
_geom_angle_atom_site_label_1
_geom_angle_atom_site_label_2
_geom_angle_atom_site_label_3
_geom_angle
_geom_angle_site_symmetry_1
_geom_angle_site_symmetry_3
Cl1 Cs1 Se2 128.38(5) . 3
Cl1 Cs1 Se2 128.38(5) . .
Se2 Cs1 Se2 69.17(3) 3 .
Cl1 Cs1 Se5 126.87(5) . 2_655
Se2 Cs1 Se5 67.86(2) 3 2_655
Se2 Cs1 Se5 104.72(3) . 2_655
Cl1 Cs1 Se5 126.87(5) . 19_665
Se2 Cs1 Se5 104.72(3) 3 19_665
Se2 Cs1 Se5 67.86(2) . 19_665
Se5 Cs1 Se5 67.53(2) 2_655 19_665
Cl1 Cs1 Se1 82.092(15) . 2_655
Se2 Cs1 Se1 62.305(17) 3 2_655
Se2 Cs1 Se1 131.25(2) . 2_655
Se5 Cs1 Se1 61.286(17) 2_655 2_655
Se5 Cs1 Se1 128.33(2) 19_665 2_655
Cl1 Cs1 Se1 82.092(15) . .
Se2 Cs1 Se1 131.25(2) 3 .
Se2 Cs1 Se1 62.305(17) . .
Se5 Cs1 Se1 128.34(2) 2_655 .
Se5 Cs1 Se1 61.286(17) 19_665 .
Se1 Cs1 Se1 163.98(3) 2_655 .
Cl1 Cs1 Se3 81.19(6) . .
Se2 Cs1 Se3 63.95(2) 3 .
Se2 Cs1 Se3 63.95(2) . .
Se5 Cs1 Se3 131.341(19) 2_655 .
Se5 Cs1 Se3 131.341(19) 19_665 .
Se1 Cs1 Se3 90.036(16) 2_655 .
Se1 Cs1 Se3 90.036(16) . .
Cl1 Cs1 Se4 82.31(6) . .
Se2 Cs1 Se4 128.24(2) 3 .
Se2 Cs1 Se4 128.24(2) . .
Se5 Cs1 Se4 60.661(19) 2_655 .
Se5 Cs1 Se4 60.661(19) 19_665 .
Se1 Cs1 Se4 87.697(15) 2_655 .
Se1 Cs1 Se4 87.697(15) . .
Se3 Cs1 Se4 163.50(3) . .
Cl1 Cs1 Cs1 45.23(4) . 3_665
Se2 Cs1 Cs1 173.499(18) 3 3_665
Se2 Cs1 Cs1 115.212(16) . 3_665
Se5 Cs1 Cs1 114.228(14) 2_655 3_665
Se5 Cs1 Cs1 81.639(18) 19_665 3_665
Se1 Cs1 Cs1 112.778(13) 2_655 3_665
Se1 Cs1 Cs1 52.909(13) . 3_665
Se3 Cs1 Cs1 112.970(15) . 3_665
Se4 Cs1 Cs1 53.576(15) . 3_665
Cl1 Cs1 Cs1 45.23(4) . 2_655
Se2 Cs1 Cs1 115.212(16) 3 2_655
Se2 Cs1 Cs1 173.499(18) . 2_655
Se5 Cs1 Cs1 81.639(18) 2_655 2_655
Se5 Cs1 Cs1 114.228(14) 19_665 2_655
Se1 Cs1 Cs1 52.909(13) 2_655 2_655
Se1 Cs1 Cs1 112.778(13) . 2_655
Se3 Cs1 Cs1 112.970(14) . 2_655
Se4 Cs1 Cs1 53.576(15) . 2_655
Cs1 Cs1 Cs1 60.0 3_665 2_655
Cl1 Cs1 Cs2 44.42(4) . 2_655
Se2 Cs1 Cs2 83.982(19) 3 2_655
Se2 Cs1 Cs2 116.77(2) . 2_655
Se5 Cs1 Cs2 116.407(13) 2_655 2_655
Se5 Cs1 Cs2 171.28(2) 19_665 2_655
Se1 Cs1 Cs2 55.134(17) 2_655 2_655
Se1 Cs1 Cs2 113.40(2) . 2_655
Se3 Cs1 Cs2 52.838(15) . 2_655
Se4 Cs1 Cs2 113.61(2) . 2_655
Cs1 Cs1 Cs2 89.651(10) 3_665 2_655
Cs1 Cs1 Cs2 60.314(9) 2_655 2_655
Cl1 Cs2 Se6 154.32(7) . 27
Cl1 Cs2 Se6 122.87(5) . 2_665
Se6 Cs2 Se6 77.09(3) 27 2_665
Cl1 Cs2 Se6 122.87(5) . .
Se6 Cs2 Se6 77.09(3) 27 .
Se6 Cs2 Se6 70.02(3) 2_665 .
Cl1 Cs2 Ga1 117.05(7) . 27
Se6 Cs2 Ga1 37.27(2) 27 27
Se6 Cs2 Ga1 107.42(3) 2_665 27
Se6 Cs2 Ga1 107.42(3) . 27
Cl1 Cs2 Se3 97.29(6) . 27
Se6 Cs2 Se3 61.094(19) 27 27
Se6 Cs2 Se3 99.32(2) 2_665 27
Se6 Cs2 Se3 138.18(3) . 27
Ga1 Cs2 Se3 35.295(15) 27 27
Cl1 Cs2 Se3 97.29(6) . 25
Se6 Cs2 Se3 61.094(19) 27 25
Se6 Cs2 Se3 138.18(3) 2_665 25
Se6 Cs2 Se3 99.32(2) . 25
Ga1 Cs2 Se3 35.295(15) 27 25
Se3 Cs2 Se3 61.13(3) 27 25
Cl1 Cs2 Se3 81.139(16) . .
Se6 Cs2 Se3 98.458(17) 27 .
Se6 Cs2 Se3 129.69(2) 2_665 .
Se6 Cs2 Se3 60.342(17) . .
Ga1 Cs2 Se3 94.993(18) 27 .
Se3 Cs2 Se3 122.55(2) 27 .
Se3 Cs2 Se3 62.19(2) 25 .
Cl1 Cs2 Se3 81.139(16) . 3_665
Se6 Cs2 Se3 98.458(17) 27 3_665
Se6 Cs2 Se3 60.342(17) 2_665 3_665
Se6 Cs2 Se3 129.69(2) . 3_665
Ga1 Cs2 Se3 94.993(18) 27 3_665
Se3 Cs2 Se3 62.19(2) 27 3_665
Se3 Cs2 Se3 122.55(2) 25 3_665
Se3 Cs2 Se3 162.14(3) . 3_665
Cl1 Cs2 Se1 79.66(6) . .
Se6 Cs2 Se1 126.02(3) 27 .
Se6 Cs2 Se1 59.60(2) 2_665 .
Se6 Cs2 Se1 59.60(2) . .
Ga1 Cs2 Se1 163.29(3) 27 .
Se3 Cs2 Se1 149.386(15) 27 .
Se3 Cs2 Se1 149.386(15) 25 .
Se3 Cs2 Se1 87.340(17) . .
Se3 Cs2 Se1 87.341(17) 3_665 .
Cl1 Cs2 Cs2 45.67(4) . 2_655
Se6 Cs2 Cs2 114.085(16) 27 2_655
Se6 Cs2 Cs2 168.501(19) 2_665 2_655
Se6 Cs2 Cs2 113.968(16) . 2_655
Ga1 Cs2 Cs2 82.080(16) 27 2_655
Se3 Cs2 Cs2 84.675(15) 27 2_655
Se3 Cs2 Cs2 53.038(14) 25 2_655
Se3 Cs2 Cs2 53.713(13) . 2_655
Se3 Cs2 Cs2 113.331(13) 3_665 2_655
Se1 Cs2 Cs2 112.199(14) . 2_655
Cl1 Cs2 Cs2 45.67(4) . 3_665
Se6 Cs2 Cs2 114.085(16) 27 3_665
Se6 Cs2 Cs2 113.968(16) 2_665 3_665
Se6 Cs2 Cs2 168.501(19) . 3_665
Ga1 Cs2 Cs2 82.080(16) 27 3_665
Se3 Cs2 Cs2 53.038(14) 27 3_665
Se3 Cs2 Cs2 84.675(15) 25 3_665
Se3 Cs2 Cs2 113.331(13) . 3_665
Se3 Cs2 Cs2 53.713(13) 3_665 3_665
Se1 Cs2 Cs2 112.199(14) . 3_665
Cs2 Cs2 Cs2 60.0 2_655 3_665
Se2 Cs3 Se2 180.000(16) . 19
Se2 Cs3 Se2 119.61(2) . 21
Se2 Cs3 Se2 60.39(2) 19 21
Se2 Cs3 Se2 60.39(2) . 3
Se2 Cs3 Se2 119.61(2) 19 3
Se2 Cs3 Se2 180.00(2) 21 3
Se2 Cs3 Se2 119.61(2) . 20
Se2 Cs3 Se2 60.39(2) 19 20
Se2 Cs3 Se2 60.39(2) 21 20
Se2 Cs3 Se2 119.61(2) 3 20
Se2 Cs3 Se2 60.39(2) . 2
Se2 Cs3 Se2 119.61(2) 19 2
Se2 Cs3 Se2 119.61(2) 21 2
Se2 Cs3 Se2 60.39(2) 3 2
Se2 Cs3 Se2 180.00(4) 20 2
Se2 Cs3 Se5 120.197(11) . 1_445
Se2 Cs3 Se5 59.803(11) 19 1_445
Se2 Cs3 Se5 90.0 21 1_445
Se2 Cs3 Se5 90.0 3 1_445
Se2 Cs3 Se5 120.197(11) 20 1_445
Se2 Cs3 Se5 59.803(11) 2 1_445
Se2 Cs3 Se5 59.803(11) . 19_665
Se2 Cs3 Se5 120.197(11) 19 19_665
Se2 Cs3 Se5 90.0 21 19_665
Se2 Cs3 Se5 90.0 3 19_665
Se2 Cs3 Se5 59.803(11) 20 19_665
Se2 Cs3 Se5 120.197(11) 2 19_665
Se5 Cs3 Se5 180.00(2) 1_445 19_665
Se2 Cs3 Se5 120.197(11) . 21_545
Se2 Cs3 Se5 59.803(11) 19 21_545
Se2 Cs3 Se5 120.197(11) 21 21_545
Se2 Cs3 Se5 59.803(11) 3 21_545
Se2 Cs3 Se5 90.0 20 21_545
Se2 Cs3 Se5 90.0 2 21_545
Se5 Cs3 Se5 60.0 1_445 21_545
Se5 Cs3 Se5 120.0 19_665 21_545
Se2 Cs3 Se5 90.0 . 20_455
Se2 Cs3 Se5 90.0 19 20_455
Se2 Cs3 Se5 59.803(11) 21 20_455
Se2 Cs3 Se5 120.197(11) 3 20_455
Se2 Cs3 Se5 120.197(11) 20 20_455
Se2 Cs3 Se5 59.803(11) 2 20_455
Se5 Cs3 Se5 60.0 1_445 20_455
Se5 Cs3 Se5 120.0 19_665 20_455
Se5 Cs3 Se5 120.0 21_545 20_455
Se2 Cs3 Se5 59.803(11) . 3_565
Se2 Cs3 Se5 120.197(11) 19 3_565
Se2 Cs3 Se5 59.803(11) 21 3_565
Se2 Cs3 Se5 120.197(11) 3 3_565
Se2 Cs3 Se5 90.0 20 3_565
Se2 Cs3 Se5 90.0 2 3_565
Se5 Cs3 Se5 120.0 1_445 3_565
Se5 Cs3 Se5 60.0 19_665 3_565
Se5 Cs3 Se5 180.0 21_545 3_565
Se5 Cs3 Se5 60.0 20_455 3_565
Se2 Cs3 Se5 90.0 . 2_655
Se2 Cs3 Se5 90.0 19 2_655
Se2 Cs3 Se5 120.197(11) 21 2_655
Se2 Cs3 Se5 59.803(11) 3 2_655
Se2 Cs3 Se5 59.803(11) 20 2_655
Se2 Cs3 Se5 120.197(11) 2 2_655
Se5 Cs3 Se5 120.0 1_445 2_655
Se5 Cs3 Se5 60.0 19_665 2_655
Se5 Cs3 Se5 60.0 21_545 2_655
Se5 Cs3 Se5 180.0 20_455 2_655
Se5 Cs3 Se5 120.0 3_565 2_655
Se3 Ga1 Se3 114.36(6) . 2
Se3 Ga1 Se2 113.74(4) . .
Se3 Ga1 Se2 113.74(4) 2 .
Se3 Ga1 Se6 106.66(3) . .
Se3 Ga1 Se6 106.66(3) 2 .
Se2 Ga1 Se6 100.08(5) . .
Se3 Ga1 Cs2 72.73(3) . 26_455
Se3 Ga1 Cs2 72.73(3) 2 26_455
Se2 Ga1 Cs2 165.23(5) . 26_455
Se6 Ga1 Cs2 65.15(3) . 26_455
Se6 Ga2 Se2 104.22(5) . .
Se6 Ga2 Se1 109.69(4) . .
Se2 Ga2 Se1 110.14(4) . .
Se6 Ga2 Se1 109.69(4) . 3_565
Se2 Ga2 Se1 110.14(4) . 3_565
Se1 Ga2 Se1 112.63(6) . 3_565
Se5 Ga3 Se5 103.16(5) 19_665 .
Se5 Ga3 Se4 109.67(4) 19_665 19_665
Se5 Ga3 Se4 109.67(4) . 19_665
Se5 Ga3 Se1 109.45(4) 19_665 .
Se5 Ga3 Se1 109.45(4) . .
Se4 Ga3 Se1 114.79(6) 19_665 .
Se5 Ga3 Ga3 51.58(3) 19_665 19_665
Se5 Ga3 Ga3 51.58(3) . 19_665
Se4 Ga3 Ga3 122.80(7) 19_665 19_665
Se1 Ga3 Ga3 122.41(7) . 19_665
Ga3 Se1 Ga2 106.74(4) . 2_665
Ga3 Se1 Ga2 106.74(4) . .
Ga2 Se1 Ga2 109.11(6) 2_665 .
Ga3 Se1 Cs1 88.40(3) . 3_665
Ga2 Se1 Cs1 85.30(3) 2_665 3_665
Ga2 Se1 Cs1 154.24(4) . 3_665
Ga3 Se1 Cs1 88.40(3) . .
Ga2 Se1 Cs1 154.24(4) 2_665 .
Ga2 Se1 Cs1 85.30(3) . .
Cs1 Se1 Cs1 74.18(3) 3_665 .
Ga3 Se1 Cs2 156.61(4) . .
Ga2 Se1 Cs2 86.31(3) 2_665 .
Ga2 Se1 Cs2 86.31(3) . .
Cs1 Se1 Cs2 73.08(2) 3_665 .
Cs1 Se1 Cs2 73.08(2) . .
Ga2 Se2 Ga1 77.90(4) . .
Ga2 Se2 Cs1 95.838(16) . 2
Ga1 Se2 Cs1 94.010(19) . 2
Ga2 Se2 Cs1 95.838(16) . .
Ga1 Se2 Cs1 94.010(19) . .
Cs1 Se2 Cs1 167.00(4) 2 .
Ga2 Se2 Cs3 143.21(4) . .
Ga1 Se2 Cs3 138.88(4) . .
Cs1 Se2 Cs3 83.614(18) 2 .
Cs1 Se2 Cs3 83.614(18) . .
Ga1 Se3 Ga1 100.17(6) . 3
Ga1 Se3 Cs2 71.97(3) . 26_455
Ga1 Se3 Cs2 127.80(4) 3 26_455
Ga1 Se3 Cs2 127.80(4) . 25
Ga1 Se3 Cs2 71.97(3) 3 25
Cs2 Se3 Cs2 73.93(3) 26_455 25
Ga1 Se3 Cs1 84.93(4) . .
Ga1 Se3 Cs1 84.93(4) 3 .
Cs2 Se3 Cs1 142.046(15) 26_455 .
Cs2 Se3 Cs1 142.047(15) 25 .
Ga1 Se3 Cs2 90.37(3) . .
Ga1 Se3 Cs2 156.11(4) 3 .
Cs2 Se3 Cs2 75.81(2) 26_455 .
Cs2 Se3 Cs2 117.81(2) 25 .
Cs1 Se3 Cs2 74.63(2) . .
Ga1 Se3 Cs2 156.11(4) . 2_655
Ga1 Se3 Cs2 90.37(3) 3 2_655
Cs2 Se3 Cs2 117.81(2) 26_455 2_655
Cs2 Se3 Cs2 75.81(2) 25 2_655
Cs1 Se3 Cs2 74.63(2) . 2_655
Cs2 Se3 Cs2 72.57(3) . 2_655
Ga3 Se4 Ga3 106.48(5) 20 21_655
Ga3 Se4 Ga3 106.48(5) 20 19_665
Ga3 Se4 Ga3 106.48(5) 21_655 19_665
Ga3 Se4 Cs1 87.67(3) 20 2_655
Ga3 Se4 Cs1 87.67(3) 21_655 2_655
Ga3 Se4 Cs1 155.60(6) 19_665 2_655
Ga3 Se4 Cs1 155.60(6) 20 3_665
Ga3 Se4 Cs1 87.67(3) 21_655 3_665
Ga3 Se4 Cs1 87.67(3) 19_665 3_665
Cs1 Se4 Cs1 72.85(3) 2_655 3_665
Ga3 Se4 Cs1 87.67(3) 20 .
Ga3 Se4 Cs1 155.60(6) 21_655 .
Ga3 Se4 Cs1 87.67(3) 19_665 .
Cs1 Se4 Cs1 72.85(3) 2_655 .
Cs1 Se4 Cs1 72.85(3) 3_665 .
Ga3 Se5 Ga3 76.84(5) 19_665 .
Ga3 Se5 Cs1 96.89(3) 19_665 3_665
Ga3 Se5 Cs1 96.19(3) . 3_665
Ga3 Se5 Cs1 96.19(3) 19_665 19_665
Ga3 Se5 Cs1 96.89(3) . 19_665
Cs1 Se5 Cs1 163.28(4) 3_665 19_665
Ga3 Se5 Cs3 141.58(3) 19_665 1_665
Ga3 Se5 Cs3 141.58(3) . 1_665
Cs1 Se5 Cs3 81.639(18) 3_665 1_665
Cs1 Se5 Cs3 81.639(18) 19_665 1_665
Ga2 Se6 Ga1 77.80(4) . .
Ga2 Se6 Cs2 155.37(5) . 26_455
Ga1 Se6 Cs2 77.58(4) . 26_455
Ga2 Se6 Cs2 99.679(19) . 3_565
Ga1 Se6 Cs2 98.061(17) . 3_565
Cs2 Se6 Cs2 83.787(18) 26_455 3_565
Ga2 Se6 Cs2 99.679(19) . .
Ga1 Se6 Cs2 98.061(17) . .
Cs2 Se6 Cs2 83.789(18) 26_455 .
Cs2 Se6 Cs2 157.00(4) 3_565 .
Cs2 Cl1 Cs2 88.66(9) 3_665 2_655
Cs2 Cl1 Cs2 88.66(9) 3_665 .
Cs2 Cl1 Cs2 88.66(9) 2_655 .
Cs2 Cl1 Cs1 90.900(13) 3_665 2_655
Cs2 Cl1 Cs1 90.900(13) 2_655 2_655
Cs2 Cl1 Cs1 179.38(12) . 2_655
Cs2 Cl1 Cs1 179.38(12) 3_665 .
Cs2 Cl1 Cs1 90.900(13) 2_655 .
Cs2 Cl1 Cs1 90.900(13) . .
Cs1 Cl1 Cs1 89.54(9) 2_655 .
Cs2 Cl1 Cs1 90.900(13) 3_665 3_665
Cs2 Cl1 Cs1 179.38(12) 2_655 3_665
Cs2 Cl1 Cs1 90.900(13) . 3_665
Cs1 Cl1 Cs1 89.54(9) 2_655 3_665
Cs1 Cl1 Cs1 89.54(9) . 3_665

loop_
_geom_bond_atom_site_label_1
_geom_bond_atom_site_label_2
_geom_bond_distance
_geom_bond_site_symmetry_2
Cs1 Cl1 3.427(3) .
Cs2 Cl1 3.412(3) .
Ga1 Se3 2.3988(8) .
Ga1 Se3 2.3988(8) 2
Ga1 Se2 2.4346(14) .
Ga1 Se6 2.4480(14) .
Ga2 Se6 2.3671(15) .
Ga2 Se2 2.3753(14) .
Ga2 Se1 2.4420(8) .
Ga2 Se1 2.4420(8) 3_565
Ga3 Se5 2.3926(10) 19_665
Ga3 Se5 2.3926(10) .
Ga3 Se4 2.4231(13) 19_665
Ga3 Se1 2.4301(15) .
Ga3 Ga3 2.974(2) 19_665
Se1 Ga2 2.4420(8) 2_665
Se3 Ga1 2.3988(8) 3
Se4 Ga3 2.4231(13) 20
Se4 Ga3 2.4231(13) 21_655
Se4 Ga3 2.4231(13) 19_665
Se5 Ga3 2.3926(10) 19_665
